data_4339990
loop_
_publ_author_name
'Richtera, Lukas'
'Jancik, Vojtech'
'Mart\'inez-Otero, Diego'
'Pokluda, Ales'
'Zak, Zdirad'
'Taraba, Jan'
'Touzin, Jiri'

_publ_section_title
;
 Taming the Oxidative Power of SeO3 in 1,4-Dioxane, Isolation of Two New
 Isomers of Mixed-Valence Selenium Oxides, and Two Unprecedented Cyclic
 Esters of Selenic Acid.
;
_journal_issue 13
_journal_name_full 'Inorganic chemistry'
_journal_page_first 6569
_journal_page_last 6577
_journal_paper_doi 10.1021/ic500137z
_journal_volume 53
_journal_year 2014
_chemical_formula_moiety 'C2 H4 O4 Se'
_chemical_formula_sum 'C2 H4 O4 Se'
_chemical_formula_weight 171.01
_chemical_name_systematic
; 
 ? 
;
_space_group_crystal_system orthorhombic
_space_group_IT_number 61
_space_group_name_Hall '-P 2ac 2ab'
_space_group_name_H-M_alt 'P b c a'
_symmetry_space_group_name_Hall '-P 2ac 2ab'
_symmetry_space_group_name_H-M 'P b c a'
_atom_sites_solution_hydrogens geom
_atom_sites_solution_primary direct
_atom_sites_solution_secondary difmap
_audit_creation_method SHELXL-2013
_cell_angle_alpha 90
_cell_angle_beta 90
_cell_angle_gamma 90
_cell_formula_units_Z 8
_cell_length_a 8.499(2)
_cell_length_b 9.246(2)
_cell_length_c 11.900(2)
_cell_measurement_reflns_used 983
_cell_measurement_temperature 120(2)
_cell_measurement_theta_max 26.73
_cell_measurement_theta_min 3.68
_cell_volume 935.1(3)
_computing_cell_refinement '1.166 CrysAlis166'
_computing_data_collection '1.166 CrysAlis166'
_computing_data_reduction '1.166 CrysAlis166'
_computing_molecular_graphics 'Gretep and POV-Ray'
_computing_publication_material 'Bruker SHELXTL'
_computing_structure_refinement 'SHELXL-2013 (Sheldrick, 2013)'
_computing_structure_solution 'SHELXT (Sheldrick, 2013)'
_diffrn_ambient_temperature 120(2)
_diffrn_measured_fraction_theta_full 0.995
_diffrn_measured_fraction_theta_max 0.997
_diffrn_measurement_device_type 'KM4CCD/SAPPHIRE CCD'
_diffrn_radiation_type MoK\a
_diffrn_radiation_wavelength 0.71073
_diffrn_reflns_av_R_equivalents 0.0559
_diffrn_reflns_av_unetI/netI 0.0265
_diffrn_reflns_Laue_measured_fraction_full 0.995
_diffrn_reflns_Laue_measured_fraction_max 0.997
_diffrn_reflns_limit_h_max 10
_diffrn_reflns_limit_h_min -10
_diffrn_reflns_limit_k_max 11
_diffrn_reflns_limit_k_min -9
_diffrn_reflns_limit_l_max 15
_diffrn_reflns_limit_l_min -12
_diffrn_reflns_number 6204
_diffrn_reflns_point_group_measured_fraction_full 0.995
_diffrn_reflns_point_group_measured_fraction_max 0.997
_diffrn_reflns_theta_full 25.242
_diffrn_reflns_theta_max 26.731
_diffrn_reflns_theta_min 3.679
_diffrn_source 'Sealed tube'
_exptl_absorpt_coefficient_mu 7.927
_exptl_absorpt_correction_T_max 0.5045
_exptl_absorpt_correction_T_min 0.3001
_exptl_absorpt_correction_type analytical
_exptl_absorpt_process_details '11.08.00 CrysAlis166'
_exptl_crystal_colour colourless
_exptl_crystal_density_diffrn 2.429
_exptl_crystal_density_method 'not measured'
_exptl_crystal_description prism
_exptl_crystal_F_000 656
_exptl_crystal_size_max 0.200
_exptl_crystal_size_mid 0.100
_exptl_crystal_size_min 0.100
_refine_diff_density_max 0.302
_refine_diff_density_min -0.776
_refine_diff_density_rms 0.098
_refine_ls_extinction_method none
_refine_ls_goodness_of_fit_ref 1.169
_refine_ls_hydrogen_treatment constr
_refine_ls_matrix_type full
_refine_ls_number_parameters 64
_refine_ls_number_reflns 983
_refine_ls_number_restraints 0
_refine_ls_restrained_S_all 1.169
_refine_ls_R_factor_all 0.0279
_refine_ls_R_factor_gt 0.0244
_refine_ls_shift/su_max 0.000
_refine_ls_shift/su_mean 0.000
_refine_ls_structure_factor_coef Fsqd
_refine_ls_weighting_details
; 
 w=1/[\s^2^(Fo^2^)+(0.0296P)^2^] 
 where P=(Fo^2^+2Fc^2^)/3 
;
_refine_ls_weighting_scheme calc
_refine_ls_wR_factor_gt 0.0552
_refine_ls_wR_factor_ref 0.0568
_reflns_Friedel_coverage 0.000
_reflns_number_gt 933
_reflns_number_total 983
_reflns_threshold_expression 'I > 2\s(I)'
_cod_data_source_file ic500137z_si_002.cif
_cod_data_source_block Compound4
_cod_depositor_comments 'Adding full bibliography for 4339987--4339996.cif.'
_cod_database_code 4339990
_shelx_space_group_comment
; 
The symmetry employed for this shelxl refinement is uniquely defined 
by the following loop, which should always be used as a source of 
symmetry information in preference to the above space-group names. 
They are only intended as comments. 
;
_shelx_estimated_absorpt_t_min 0.300
_shelx_estimated_absorpt_t_max 0.504
_shelxl_version_number 2013-2

loop_
_space_group_symop_operation_xyz
'x, y, z'
'-x+1/2, -y, z+1/2'
'-x, y+1/2, -z+1/2'
'x+1/2, -y+1/2, -z'
'-x, -y, -z'
'x-1/2, y, -z-1/2'
'x, -y-1/2, z-1/2'
'-x-1/2, y-1/2, z'

loop_
_atom_site_label
_atom_site_type_symbol
_atom_site_fract_x
_atom_site_fract_y
_atom_site_fract_z
_atom_site_U_iso_or_equiv
_atom_site_adp_type
_atom_site_occupancy
_atom_site_site_symmetry_order
_atom_site_calc_flag
_atom_site_refinement_flags_posn
_atom_site_refinement_flags_adp
Se1 Se 0.63282(3) 0.58350(2) 0.11751(2) 0.01539(11) Uani 1 1 d . .
O1 O 0.6934(2) 0.69249(17) 0.22766(15) 0.0218(4) Uani 1 1 d . .
O2 O 0.5494(2) 0.45389(18) 0.20376(14) 0.0188(4) Uani 1 1 d . .
O3 O 0.7857(2) 0.5271(2) 0.05517(16) 0.0288(4) Uani 1 1 d . .
C1 C 0.6299(3) 0.6353(3) 0.3331(2) 0.0176(5) Uani 1 1 d . .
H1A H 0.5256 0.6783 0.3492 0.021 Uiso 1 1 calc R U
H1B H 0.7016 0.6573 0.3964 0.021 Uiso 1 1 calc R U
O4 O 0.4982(2) 0.65922(19) 0.04593(14) 0.0237(4) Uani 1 1 d . .
C2 C 0.6159(3) 0.4738(3) 0.3165(2) 0.0167(5) Uani 1 1 d . .
H2A H 0.7204 0.4272 0.3219 0.020 Uiso 1 1 calc R U
H2B H 0.5458 0.4311 0.3740 0.020 Uiso 1 1 calc R U

loop_
_atom_site_aniso_label
_atom_site_aniso_U_11
_atom_site_aniso_U_22
_atom_site_aniso_U_33
_atom_site_aniso_U_23
_atom_site_aniso_U_13
_atom_site_aniso_U_12
Se1 0.01795(17) 0.01576(16) 0.01248(17) -0.00073(9) -0.00006(9) -0.00228(8)
O1 0.0330(10) 0.0176(8) 0.0149(9) -0.0005(7) 0.0004(8) -0.0108(7)
O2 0.0249(9) 0.0142(8) 0.0171(9) -0.0002(7) -0.0020(7) -0.0056(7)
O3 0.0205(10) 0.0448(12) 0.0210(10) -0.0088(9) 0.0027(8) 0.0018(9)
C1 0.0250(14) 0.0142(11) 0.0135(12) -0.0004(10) 0.0014(10) 0.0000(9)
O4 0.0293(10) 0.0210(9) 0.0208(10) 0.0045(8) -0.0053(8) 0.0014(8)
C2 0.0220(13) 0.0137(11) 0.0145(12) 0.0008(9) -0.0014(9) 0.0008(9)

loop_
_atom_type_symbol
_atom_type_description
_atom_type_scat_dispersion_real
_atom_type_scat_dispersion_imag
_atom_type_scat_source
C C 0.0033 0.0016 'International Tables Vol C Tables 4.2.6.8 and 6.1.1.4'
H H 0.0000 0.0000 'International Tables Vol C Tables 4.2.6.8 and 6.1.1.4'
O O 0.0106 0.0060 'International Tables Vol C Tables 4.2.6.8 and 6.1.1.4'
Se Se -0.0929 2.2259 'International Tables Vol C Tables 4.2.6.8 and 6.1.1.4'

loop_
_geom_angle_atom_site_label_1
_geom_angle_atom_site_label_2
_geom_angle_atom_site_label_3
_geom_angle
O3 Se1 O4 118.98(10)
O3 Se1 O2 112.69(9)
O4 Se1 O2 109.16(9)
O3 Se1 O1 107.59(9)
O4 Se1 O1 111.32(9)
O2 Se1 O1 94.35(8)
C1 O1 Se1 109.19(14)
C2 O2 Se1 107.33(14)
O1 C1 C2 105.88(19)
O2 C2 C1 105.92(18)

loop_
_geom_bond_atom_site_label_1
_geom_bond_atom_site_label_2
_geom_bond_distance
Se1 O3 1.5843(18)
Se1 O4 1.5891(17)
Se1 O2 1.7297(17)
Se1 O1 1.7316(17)
O1 C1 1.465(3)
O2 C2 1.467(3)
C1 C2 1.511(3)
